data_4075391
loop_
_publ_author_name
'Byers, Jeffrey H.'
'Sontum, Stephen F.'
'Dimitrova, Tina S.'
'Huque, Sumaya'
'Zegarelli, Benjamin M.'
'Zhang, Yong'
'Jasinski, Jerry P.'
'Butcher, Raymond J.'

_publ_section_title
;
 Generation and Trapping of Radicals Derived from Cyclobutadieneiron
 Tricarbonyl
;
_journal_issue 15
_journal_name_full Organometallics
_journal_page_first 3787
_journal_paper_doi 10.1021/om060263n
_journal_volume 25
_journal_year 2006
_chemical_formula_sum 'C30 H16 Fe2 N2 O14'
_chemical_formula_weight 740.15
_chemical_name_systematic
; 
 ? 
;
_space_group_IT_number 2
_symmetry_cell_setting triclinic
_symmetry_space_group_name_Hall '-P 1'
_symmetry_space_group_name_H-M 'P -1'
_atom_sites_solution_hydrogens geom
_atom_sites_solution_primary direct
_atom_sites_solution_secondary difmap
_audit_creation_method SHELXL-97
_cell_angle_alpha 104.220(5)
_cell_angle_beta 102.548(5)
_cell_angle_gamma 94.062(5)
_cell_formula_units_Z 2
_cell_length_a 9.248(3)
_cell_length_b 11.433(3)
_cell_length_c 14.689(4)
_cell_measurement_reflns_used 3929
_cell_measurement_temperature 103(2)
_cell_measurement_theta_max 28.27
_cell_measurement_theta_min 2.28
_cell_volume 1456.8(7)
_computing_cell_refinement 'Bruker SMART'
_computing_data_collection 'Bruker SMART'
_computing_data_reduction 'Bruker SAINT'
_computing_molecular_graphics 'Bruker SHELXTL'
_computing_publication_material 'Bruker SHELXTL'
_computing_structure_refinement 'SHELXL-97 (Sheldrick, 1997)'
_computing_structure_solution 'SHELXS-97 (Sheldrick, 1990)'
_diffrn_ambient_temperature 103(2)
_diffrn_measured_fraction_theta_full 0.954
_diffrn_measured_fraction_theta_max 0.954
_diffrn_measurement_device_type 'CCD area detector'
_diffrn_measurement_method 'phi and omega scans'
_diffrn_radiation_monochromator graphite
_diffrn_radiation_source 'fine-focus sealed tube'
_diffrn_radiation_type MoK\a
_diffrn_radiation_wavelength 0.71073
_diffrn_reflns_av_R_equivalents 0.0356
_diffrn_reflns_av_sigmaI/netI 0.0766
_diffrn_reflns_limit_h_max 12
_diffrn_reflns_limit_h_min -12
_diffrn_reflns_limit_k_max 15
_diffrn_reflns_limit_k_min -13
_diffrn_reflns_limit_l_max 19
_diffrn_reflns_limit_l_min -17
_diffrn_reflns_number 11275
_diffrn_reflns_theta_full 28.30
_diffrn_reflns_theta_max 28.30
_diffrn_reflns_theta_min 1.85
_exptl_absorpt_coefficient_mu 1.075
_exptl_absorpt_correction_T_max 1.0000
_exptl_absorpt_correction_T_min 0.8118
_exptl_absorpt_correction_type multi-scan
_exptl_crystal_colour pale
_exptl_crystal_density_diffrn 1.687
_exptl_crystal_density_meas 0
_exptl_crystal_density_method 'not measured'
_exptl_crystal_description plate
_exptl_crystal_F_000 748
_exptl_crystal_size_max 0.48
_exptl_crystal_size_mid 0.45
_exptl_crystal_size_min 0.08
_refine_diff_density_max 0.598
_refine_diff_density_min -0.665
_refine_diff_density_rms 0.092
_refine_ls_extinction_method none
_refine_ls_goodness_of_fit_ref 1.012
_refine_ls_hydrogen_treatment mixed
_refine_ls_matrix_type full
_refine_ls_number_parameters 457
_refine_ls_number_reflns 6920
_refine_ls_number_restraints 0
_refine_ls_restrained_S_all 1.012
_refine_ls_R_factor_all 0.0900
_refine_ls_R_factor_gt 0.0492
_refine_ls_shift/su_max 0.001
_refine_ls_shift/su_mean 0.000
_refine_ls_structure_factor_coef Fsqd
_refine_ls_weighting_details 'calc w=1/[\s^2^(Fo^2^)+(0.0549P)^2^+0.0528P] where P=(Fo^2^+2Fc^2^)/3'
_refine_ls_weighting_scheme calc
_refine_ls_wR_factor_gt 0.1036
_refine_ls_wR_factor_ref 0.1193
_reflns_number_gt 4604
_reflns_number_total 6920
_reflns_threshold_expression >2sigma(I)
_cod_data_source_file om060263nsi20060323_040924.cif
_cod_data_source_block jerry22m
_cod_depositor_comments
;
The following automatic conversions were performed:

'_symmetry_cell_setting' value 'Triclinic' changed to 'triclinic'
according to /home/saulius/struct/CIF-dictionaries/cif_core.dic
dictionary named 'cif_core.dic' version 2.4.1 from 2010-06-29.

Automatic conversion script
Id: cif_fix_values 1715 2011-07-08 13:25:40Z adriana 
;
_cod_original_sg_symbol_H-M P-1
_cod_database_code 4075391

loop_
_symmetry_equiv_pos_as_xyz
'x, y, z'
'-x, -y, -z'

loop_
_atom_site_label
_atom_site_type_symbol
_atom_site_fract_x
_atom_site_fract_y
_atom_site_fract_z
_atom_site_U_iso_or_equiv
_atom_site_adp_type
_atom_site_occupancy
_atom_site_symmetry_multiplicity
_atom_site_calc_flag
_atom_site_refinement_flags
Fe1 Fe 0.05900(5) 0.24125(4) 0.40450(3) 0.02044(13) Uani 1 1 d .
Fe2 Fe -0.60527(5) 0.28809(4) 0.12744(3) 0.01847(13) Uani 1 1 d .
O11 O 0.2649(3) 0.0648(2) 0.3579(2) 0.0390(7) Uani 1 1 d .
O12 O 0.2662(3) 0.4239(2) 0.56357(19) 0.0413(7) Uani 1 1 d .
O13 O -0.0974(3) 0.1133(3) 0.5137(2) 0.0430(7) Uani 1 1 d .
O21 O -0.8383(3) 0.0853(2) 0.01414(18) 0.0316(6) Uani 1 1 d .
O22 O -0.8048(3) 0.4730(2) 0.16481(19) 0.0351(6) Uani 1 1 d .
O23 O -0.4872(3) 0.3642(2) -0.02219(19) 0.0353(6) Uani 1 1 d .
O1A O -0.2728(2) 0.03659(18) 0.26302(15) 0.0186(5) Uani 1 1 d .
O2A O -0.2390(3) -0.1412(2) 0.16715(18) 0.0307(6) Uani 1 1 d .
O3A O -0.6687(3) -0.4334(2) 0.3981(2) 0.0447(7) Uani 1 1 d .
O4A O -0.6304(4) -0.2689(3) 0.5137(2) 0.0482(8) Uani 1 1 d .
O1B O -0.2436(2) 0.19167(18) 0.07789(15) 0.0167(5) Uani 1 1 d .
O2B O -0.4014(3) 0.0818(2) -0.06261(16) 0.0237(5) Uani 1 1 d .
O3B O 0.1725(3) 0.4535(2) -0.1682(2) 0.0385(7) Uani 1 1 d .
O4B O 0.0512(4) 0.3297(3) -0.3040(2) 0.0486(8) Uani 1 1 d .
N1A N -0.6187(3) -0.3265(3) 0.4346(2) 0.0271(7) Uani 1 1 d .
N1B N 0.0760(4) 0.3687(3) -0.2163(2) 0.0301(7) Uani 1 1 d .
C11 C 0.1841(4) 0.1341(3) 0.3761(2) 0.0255(8) Uani 1 1 d .
C12 C 0.1861(4) 0.3503(3) 0.5031(3) 0.0257(8) Uani 1 1 d .
C13 C -0.0348(4) 0.1635(3) 0.4720(3) 0.0299(8) Uani 1 1 d .
C21 C -0.7463(4) 0.1639(3) 0.0565(3) 0.0242(7) Uani 1 1 d .
C22 C -0.7268(4) 0.4003(3) 0.1491(2) 0.0254(8) Uani 1 1 d .
C23 C -0.5389(4) 0.3332(3) 0.0339(3) 0.0248(7) Uani 1 1 d .
C1A C -0.1967(3) 0.1035(3) 0.2107(2) 0.0166(6) Uani 1 1 d .
H1AA H -0.1318 0.0505 0.1775 0.020 Uiso 1 1 calc R
C2A C -0.1029(4) 0.2126(3) 0.2805(2) 0.0185(7) Uani 1 1 d .
C3A C -0.1273(4) 0.3154(3) 0.3558(3) 0.0218(7) Uani 1 1 d .
H3A H -0.192(5) 0.329(4) 0.388(3) 0.049(14) Uiso 1 1 d .
C4A C 0.0042(4) 0.3845(3) 0.3486(3) 0.0282(8) Uani 1 1 d .
H4A H 0.042(4) 0.457(3) 0.379(3) 0.029(10) Uiso 1 1 d .
C5A C 0.0290(4) 0.2859(3) 0.2755(3) 0.0256(8) Uani 1 1 d .
H5A H 0.091(4) 0.274(3) 0.233(3) 0.035(11) Uiso 1 1 d .
C6A C -0.2899(3) -0.0863(3) 0.2313(2) 0.0179(7) Uani 1 1 d .
C7A C -0.3777(3) -0.1451(3) 0.2858(2) 0.0174(7) Uani 1 1 d .
C8A C -0.4133(4) -0.2706(3) 0.2544(3) 0.0236(7) Uani 1 1 d .
H8AA H -0.3819 -0.3154 0.2002 0.028 Uiso 1 1 calc R
C9A C -0.4944(4) -0.3305(3) 0.3017(2) 0.0233(7) Uani 1 1 d .
H9AA H -0.5205 -0.4164 0.2803 0.028 Uiso 1 1 calc R
C10A C -0.5367(4) -0.2631(3) 0.3805(2) 0.0215(7) Uani 1 1 d .
C11A C -0.5039(5) -0.1395(3) 0.4125(3) 0.0334(9) Uani 1 1 d .
H11A H -0.5358 -0.0956 0.4668 0.040 Uiso 1 1 calc R
C12A C -0.4235(4) -0.0789(3) 0.3646(3) 0.0309(9) Uani 1 1 d .
H12A H -0.4000 0.0072 0.3856 0.037 Uiso 1 1 calc R
C1B C -0.3223(3) 0.1328(3) 0.1335(2) 0.0163(6) Uani 1 1 d .
H1BA H -0.3841 0.0557 0.0906 0.020 Uiso 1 1 calc R
C2B C -0.4197(3) 0.2159(3) 0.1793(2) 0.0168(6) Uani 1 1 d .
C3B C -0.5356(4) 0.1953(3) 0.2285(2) 0.0205(7) Uani 1 1 d .
H3B H -0.592(4) 0.123(3) 0.230(2) 0.025(9) Uiso 1 1 d .
C4B C -0.5201(4) 0.3226(3) 0.2742(3) 0.0236(7) Uani 1 1 d .
H4B H -0.561(4) 0.369(3) 0.322(3) 0.031(10) Uiso 1 1 d .
C5B C -0.4051(4) 0.3463(3) 0.2259(2) 0.0189(7) Uani 1 1 d .
H5B H -0.345(4) 0.412(4) 0.223(3) 0.037(11) Uiso 1 1 d .
C6B C -0.2914(3) 0.1537(3) -0.0194(2) 0.0171(6) Uani 1 1 d .
C7B C -0.1919(3) 0.2107(3) -0.0685(2) 0.0165(6) Uani 1 1 d .
C8B C -0.2155(4) 0.1677(3) -0.1681(2) 0.0235(7) Uani 1 1 d .
H8BA H -0.2936 0.1034 -0.2028 0.028 Uiso 1 1 calc R
C9B C -0.1264(4) 0.2172(3) -0.2175(2) 0.0236(7) Uani 1 1 d .
H9BA H -0.1415 0.1879 -0.2856 0.028 Uiso 1 1 calc R
C10B C -0.0153(4) 0.3105(3) -0.1638(2) 0.0205(7) Uani 1 1 d .
C11B C 0.0132(4) 0.3550(3) -0.0654(2) 0.0228(7) Uani 1 1 d .
H11B H 0.0922 0.4187 -0.0313 0.027 Uiso 1 1 calc R
C12B C -0.0767(4) 0.3042(3) -0.0166(2) 0.0216(7) Uani 1 1 d .
H12B H -0.0597 0.3331 0.0517 0.026 Uiso 1 1 calc R

loop_
_atom_site_aniso_label
_atom_site_aniso_U_11
_atom_site_aniso_U_22
_atom_site_aniso_U_33
_atom_site_aniso_U_23
_atom_site_aniso_U_13
_atom_site_aniso_U_12
Fe1 0.0184(3) 0.0252(3) 0.0172(3) 0.0062(2) 0.0029(2) 0.0012(2)
Fe2 0.0171(2) 0.0188(2) 0.0191(3) 0.00419(19) 0.0045(2) 0.00247(19)
O11 0.0388(16) 0.0394(16) 0.0418(17) 0.0077(13) 0.0156(14) 0.0171(13)
O12 0.0454(17) 0.0359(15) 0.0297(16) 0.0025(13) -0.0102(13) 0.0027(13)
O13 0.0517(18) 0.0486(17) 0.0380(17) 0.0227(14) 0.0189(15) 0.0017(14)
O21 0.0302(15) 0.0256(13) 0.0337(15) 0.0014(11) 0.0049(12) 0.0001(11)
O22 0.0304(15) 0.0299(14) 0.0405(16) 0.0038(12) 0.0026(12) 0.0124(12)
O23 0.0422(17) 0.0386(15) 0.0299(15) 0.0156(12) 0.0113(13) 0.0063(13)
O1A 0.0228(12) 0.0153(11) 0.0204(12) 0.0052(9) 0.0106(10) 0.0005(9)
O2A 0.0436(16) 0.0204(12) 0.0332(15) 0.0032(11) 0.0246(13) 0.0044(11)
O3A 0.0523(19) 0.0319(15) 0.0510(19) 0.0072(14) 0.0249(16) -0.0112(14)
O4A 0.071(2) 0.0418(17) 0.0398(18) 0.0065(14) 0.0373(16) -0.0015(15)
O1B 0.0170(11) 0.0200(11) 0.0119(11) 0.0023(9) 0.0050(9) -0.0038(9)
O2B 0.0201(12) 0.0264(12) 0.0207(13) 0.0025(10) 0.0039(10) -0.0053(10)
O3B 0.0416(17) 0.0322(15) 0.0475(18) 0.0088(13) 0.0279(14) -0.0046(13)
O4B 0.065(2) 0.0565(19) 0.0257(16) 0.0083(14) 0.0239(15) -0.0107(16)
N1A 0.0274(16) 0.0273(16) 0.0300(18) 0.0084(14) 0.0142(14) -0.0002(13)
N1B 0.0368(18) 0.0281(16) 0.0313(18) 0.0102(14) 0.0189(15) 0.0021(14)
C11 0.0232(19) 0.0327(19) 0.0182(18) 0.0072(15) 0.0019(15) -0.0029(15)
C12 0.0250(19) 0.0320(19) 0.0208(19) 0.0086(16) 0.0038(15) 0.0071(16)
C13 0.033(2) 0.032(2) 0.024(2) 0.0084(16) 0.0037(16) 0.0070(17)
C21 0.0224(18) 0.0247(18) 0.0280(19) 0.0070(15) 0.0102(15) 0.0076(15)
C22 0.0225(18) 0.0257(18) 0.0232(19) 0.0039(15) -0.0001(15) -0.0020(15)
C23 0.0233(18) 0.0267(18) 0.0237(19) 0.0069(15) 0.0031(15) 0.0060(14)
C1A 0.0168(16) 0.0205(16) 0.0152(16) 0.0052(13) 0.0098(13) -0.0003(12)
C2A 0.0171(16) 0.0229(16) 0.0170(16) 0.0076(13) 0.0057(13) 0.0001(13)
C3A 0.0223(18) 0.0222(17) 0.0182(18) 0.0045(14) 0.0010(15) 0.0015(14)
C4A 0.029(2) 0.0252(19) 0.025(2) 0.0095(16) -0.0053(16) -0.0052(16)
C5A 0.0199(18) 0.035(2) 0.0229(19) 0.0134(16) 0.0029(15) -0.0032(15)
C6A 0.0175(16) 0.0185(15) 0.0176(16) 0.0027(13) 0.0061(13) 0.0027(13)
C7A 0.0173(16) 0.0181(15) 0.0174(16) 0.0062(13) 0.0039(13) 0.0012(12)
C8A 0.0262(18) 0.0221(17) 0.0241(18) 0.0057(14) 0.0097(15) 0.0034(14)
C9A 0.0257(18) 0.0177(16) 0.0231(18) 0.0029(14) 0.0032(15) -0.0020(14)
C10A 0.0198(17) 0.0260(17) 0.0233(18) 0.0123(15) 0.0086(14) 0.0025(14)
C11A 0.047(2) 0.0291(19) 0.027(2) 0.0009(16) 0.0246(18) 0.0007(17)
C12A 0.047(2) 0.0183(17) 0.031(2) 0.0029(15) 0.0238(19) 0.0000(16)
C1B 0.0181(16) 0.0185(15) 0.0133(16) 0.0040(13) 0.0074(13) -0.0018(12)
C2B 0.0154(16) 0.0181(15) 0.0171(16) 0.0049(13) 0.0054(13) -0.0013(13)
C3B 0.0173(17) 0.0224(17) 0.0232(18) 0.0064(14) 0.0075(14) 0.0021(14)
C4B 0.0218(18) 0.0293(19) 0.0203(18) 0.0063(15) 0.0059(15) 0.0065(15)
C5B 0.0185(17) 0.0181(16) 0.0190(17) 0.0050(13) 0.0026(13) 0.0013(13)
C6B 0.0167(16) 0.0192(15) 0.0151(16) 0.0024(13) 0.0056(13) 0.0038(13)
C7B 0.0132(15) 0.0164(15) 0.0192(16) 0.0049(13) 0.0026(13) 0.0008(12)
C8B 0.0227(18) 0.0254(17) 0.0202(18) 0.0029(14) 0.0055(14) -0.0014(14)
C9B 0.0244(18) 0.0297(18) 0.0181(17) 0.0048(15) 0.0093(14) 0.0066(15)
C10B 0.0219(17) 0.0221(16) 0.0230(18) 0.0091(14) 0.0128(14) 0.0043(14)
C11B 0.0199(17) 0.0226(17) 0.0254(19) 0.0053(14) 0.0068(14) -0.0007(14)
C12B 0.0229(17) 0.0236(17) 0.0159(17) 0.0009(13) 0.0060(14) -0.0003(14)

loop_
_atom_type_symbol
_atom_type_description
_atom_type_scat_dispersion_real
_atom_type_scat_dispersion_imag
_atom_type_scat_source
C C 0.0033 0.0016 'International Tables Vol C Tables 4.2.6.8 and 6.1.1.4'
H H 0.0000 0.0000 'International Tables Vol C Tables 4.2.6.8 and 6.1.1.4'
N N 0.0061 0.0033 'International Tables Vol C Tables 4.2.6.8 and 6.1.1.4'
O O 0.0106 0.0060 'International Tables Vol C Tables 4.2.6.8 and 6.1.1.4'
Fe Fe 0.3463 0.8444 'International Tables Vol C Tables 4.2.6.8 and 6.1.1.4'

loop_
_geom_angle_atom_site_label_1
_geom_angle_atom_site_label_2
_geom_angle_atom_site_label_3
_geom_angle
C11 Fe1 C12 98.41(16)
C11 Fe1 C13 98.11(16)
C12 Fe1 C13 99.13(16)
C11 Fe1 C2A 104.95(14)
C12 Fe1 C2A 146.78(14)
C13 Fe1 C2A 100.56(15)
C11 Fe1 C3A 147.21(15)
C12 Fe1 C3A 110.52(15)
C13 Fe1 C3A 92.36(16)
C2A Fe1 C3A 42.37(13)
C11 Fe1 C5A 94.54(15)
C12 Fe1 C5A 113.86(15)
C13 Fe1 C5A 142.40(15)
C2A Fe1 C5A 41.85(13)
C3A Fe1 C5A 60.21(15)
C11 Fe1 C4A 129.96(16)
C12 Fe1 C4A 86.83(15)
C13 Fe1 C4A 130.35(16)
C2A Fe1 C4A 60.07(14)
C3A Fe1 C4A 41.19(14)
C5A Fe1 C4A 40.61(15)
C22 Fe2 C23 98.42(15)
C22 Fe2 C21 97.33(15)
C23 Fe2 C21 100.54(16)
C22 Fe2 C2B 148.00(14)
C23 Fe2 C2B 96.43(14)
C21 Fe2 C2B 107.60(14)
C22 Fe2 C5B 108.73(14)
C23 Fe2 C5B 93.18(15)
C21 Fe2 C5B 148.39(14)
C2B Fe2 C5B 42.07(12)
C22 Fe2 C3B 119.99(15)
C23 Fe2 C3B 137.88(14)
C21 Fe2 C3B 91.59(14)
C2B Fe2 C3B 41.66(12)
C5B Fe2 C3B 60.16(13)
C22 Fe2 C4B 89.55(15)
C23 Fe2 C4B 133.13(15)
C21 Fe2 C4B 124.26(15)
C2B Fe2 C4B 59.97(13)
C5B Fe2 C4B 41.38(13)
C3B Fe2 C4B 40.71(13)
C6A O1A C1A 116.7(2)
C6B O1B C1B 117.2(2)
O3A N1A O4A 123.8(3)
O3A N1A C10A 118.3(3)
O4A N1A C10A 118.0(3)
O4B N1B O3B 123.9(3)
O4B N1B C10B 118.6(3)
O3B N1B C10B 117.5(3)
O11 C11 Fe1 179.9(3)
O12 C12 Fe1 176.8(3)
O13 C13 Fe1 178.6(3)
O21 C21 Fe2 177.5(3)
O22 C22 Fe2 178.8(3)
O23 C23 Fe2 175.6(3)
O1A C1A C2A 108.9(2)
O1A C1A C1B 105.7(2)
C2A C1A C1B 114.0(3)
O1A C1A H1AA 109.4
C2A C1A H1AA 109.4
C1B C1A H1AA 109.4
C5A C2A C3A 89.0(3)
C5A C2A C1A 131.3(3)
C3A C2A C1A 135.7(3)
C5A C2A Fe1 69.79(19)
C3A C2A Fe1 69.28(18)
C1A C2A Fe1 134.5(2)
C4A C3A C2A 89.1(3)
C4A C3A Fe1 69.8(2)
C2A C3A Fe1 68.35(19)
C4A C3A H3A 136(3)
C2A C3A H3A 135(3)
Fe1 C3A H3A 121(3)
C5A C4A C3A 91.5(3)
C5A C4A Fe1 69.5(2)
C3A C4A Fe1 69.01(19)
C5A C4A H4A 140(3)
C3A C4A H4A 129(3)
Fe1 C4A H4A 121(2)
C4A C5A C2A 90.4(3)
C4A C5A Fe1 69.8(2)
C2A C5A Fe1 68.36(18)
C4A C5A H5A 137(2)
C2A C5A H5A 132(2)
Fe1 C5A H5A 127(2)
O2A C6A O1A 123.7(3)
O2A C6A C7A 124.2(3)
O1A C6A C7A 112.1(3)
C12A C7A C8A 120.4(3)
C12A C7A C6A 122.4(3)
C8A C7A C6A 117.3(3)
C9A C8A C7A 120.1(3)
C9A C8A H8AA 119.9
C7A C8A H8AA 119.9
C10A C9A C8A 118.4(3)
C10A C9A H9AA 120.8
C8A C9A H9AA 120.8
C11A C10A C9A 122.6(3)
C11A C10A N1A 118.2(3)
C9A C10A N1A 119.2(3)
C10A C11A C12A 119.1(3)
C10A C11A H11A 120.5
C12A C11A H11A 120.5
C7A C12A C11A 119.4(3)
C7A C12A H12A 120.3
C11A C12A H12A 120.3
O1B C1B C2B 110.4(2)
O1B C1B C1A 104.7(2)
C2B C1B C1A 111.7(2)
O1B C1B H1BA 110.0
C2B C1B H1BA 110.0
C1A C1B H1BA 110.0
C3B C2B C5B 89.3(3)
C3B C2B C1B 131.9(3)
C5B C2B C1B 135.1(3)
C3B C2B Fe2 69.64(18)
C5B C2B Fe2 68.98(17)
C1B C2B Fe2 134.4(2)
C4B C3B C2B 90.4(3)
C4B C3B Fe2 69.84(19)
C2B C3B Fe2 68.70(18)
C4B C3B H3B 137(2)
C2B C3B H3B 133(2)
Fe2 C3B H3B 122(2)
C3B C4B C5B 90.9(3)
C3B C4B Fe2 69.44(19)
C5B C4B Fe2 68.65(19)
C3B C4B H4B 133(2)
C5B C4B H4B 136(2)
Fe2 C4B H4B 125(2)
C4B C5B C2B 89.4(3)
C4B C5B Fe2 69.97(19)
C2B C5B Fe2 68.95(18)
C4B C5B H5B 138(2)
C2B C5B H5B 133(2)
Fe2 C5B H5B 120(2)
O2B C6B O1B 124.5(3)
O2B C6B C7B 123.3(3)
O1B C6B C7B 112.1(3)
C8B C7B C12B 120.1(3)
C8B C7B C6B 118.3(3)
C12B C7B C6B 121.6(3)
C7B C8B C9B 120.8(3)
C7B C8B H8BA 119.6
C9B C8B H8BA 119.6
C10B C9B C8B 117.4(3)
C10B C9B H9BA 121.3
C8B C9B H9BA 121.3
C11B C10B C9B 123.9(3)
C11B C10B N1B 118.1(3)
C9B C10B N1B 118.0(3)
C10B C11B C12B 118.2(3)
C10B C11B H11B 120.9
C12B C11B H11B 120.9
C11B C12B C7B 119.7(3)
C11B C12B H12B 120.1
C7B C12B H12B 120.1

loop_
_geom_bond_atom_site_label_1
_geom_bond_atom_site_label_2
_geom_bond_distance
Fe1 C11 1.781(4)
Fe1 C12 1.788(4)
Fe1 C13 1.795(4)
Fe1 C2A 2.029(3)
Fe1 C3A 2.042(3)
Fe1 C5A 2.048(4)
Fe1 C4A 2.052(3)
Fe2 C22 1.780(4)
Fe2 C23 1.789(4)
Fe2 C21 1.795(4)
Fe2 C2B 2.037(3)
Fe2 C5B 2.037(3)
Fe2 C3B 2.049(3)
Fe2 C4B 2.055(4)
O11 C11 1.151(4)
O12 C12 1.142(4)
O13 C13 1.149(4)
O21 C21 1.143(4)
O22 C22 1.152(4)
O23 C23 1.151(4)
O1A C6A 1.353(4)
O1A C1A 1.456(3)
O2A C6A 1.204(4)
O3A N1A 1.219(4)
O4A N1A 1.219(4)
O1B C6B 1.349(4)
O1B C1B 1.452(3)
O2B C6B 1.208(4)
O3B N1B 1.226(4)
O4B N1B 1.219(4)
N1A C10A 1.483(4)
N1B C10B 1.485(4)
C1A C2A 1.480(4)
C1A C1B 1.554(4)
C1A H1AA 1.0000
C2A C5A 1.456(5)
C2A C3A 1.471(5)
C3A C4A 1.440(5)
C3A H3A 0.84(4)
C4A C5A 1.423(5)
C4A H4A 0.85(4)
C5A H5A 0.93(4)
C6A C7A 1.490(4)
C7A C12A 1.385(4)
C7A C8A 1.387(4)
C8A C9A 1.379(5)
C8A H8AA 0.9500
C9A C10A 1.373(5)
C9A H9AA 0.9500
C10A C11A 1.364(5)
C11A C12A 1.387(5)
C11A H11A 0.9500
C12A H12A 0.9500
C1B C2B 1.495(4)
C1B H1BA 1.0000
C2B C3B 1.453(4)
C2B C5B 1.462(4)
C3B C4B 1.428(5)
C3B H3B 0.95(4)
C4B C5B 1.446(5)
C4B H4B 0.93(4)
C5B H5B 0.92(4)
C6B C7B 1.492(4)
C7B C8B 1.385(4)
C7B C12B 1.395(4)
C8B C9B 1.386(5)
C8B H8BA 0.9500
C9B C10B 1.376(5)
C9B H9BA 0.9500
C10B C11B 1.369(5)
C11B C12B 1.391(4)
C11B H11B 0.9500
C12B H12B 0.9500

loop_
_geom_torsion_atom_site_label_1
_geom_torsion_atom_site_label_2
_geom_torsion_atom_site_label_3
_geom_torsion_atom_site_label_4
_geom_torsion
C12 Fe1 C11 O11 67(100)
C13 Fe1 C11 O11 -34(100)
C2A Fe1 C11 O11 -137(100)
C3A Fe1 C11 O11 -141(100)
C5A Fe1 C11 O11 -178(100)
C4A Fe1 C11 O11 160(100)
C11 Fe1 C12 O12 119(6)
C13 Fe1 C12 O12 -142(6)
C2A Fe1 C12 O12 -16(6)
C3A Fe1 C12 O12 -46(6)
C5A Fe1 C12 O12 20(6)
C4A Fe1 C12 O12 -11(6)
C11 Fe1 C13 O13 -111(14)
C12 Fe1 C13 O13 149(14)
C2A Fe1 C13 O13 -4(14)
C3A Fe1 C13 O13 38(14)
C5A Fe1 C13 O13 -2(14)
C4A Fe1 C13 O13 56(14)
C22 Fe2 C21 O21 -61(7)
C23 Fe2 C21 O21 -161(7)
C2B Fe2 C21 O21 99(7)
C5B Fe2 C21 O21 85(7)
C3B Fe2 C21 O21 60(7)
C4B Fe2 C21 O21 34(7)
C23 Fe2 C22 O22 -146(15)
C21 Fe2 C22 O22 112(15)
C2B Fe2 C22 O22 -29(15)
C5B Fe2 C22 O22 -50(15)
C3B Fe2 C22 O22 16(15)
C4B Fe2 C22 O22 -13(15)
C22 Fe2 C23 O23 113(4)
C21 Fe2 C23 O23 -147(4)
C2B Fe2 C23 O23 -38(4)
C5B Fe2 C23 O23 4(4)
C3B Fe2 C23 O23 -43(4)
C4B Fe2 C23 O23 16(4)
C6A O1A C1A C2A -143.2(3)
C6A O1A C1A C1B 93.9(3)
O1A C1A C2A C5A 156.6(3)
C1B C1A C2A C5A -85.7(4)
O1A C1A C2A C3A -53.4(5)
C1B C1A C2A C3A 64.3(5)
O1A C1A C2A Fe1 54.0(4)
C1B C1A C2A Fe1 171.7(2)
C11 Fe1 C2A C5A -79.9(2)
C12 Fe1 C2A C5A 53.3(3)
C13 Fe1 C2A C5A 178.7(2)
C3A Fe1 C2A C5A 96.8(3)
C4A Fe1 C2A C5A 47.9(2)
C11 Fe1 C2A C3A -176.7(2)
C12 Fe1 C2A C3A -43.6(3)
C13 Fe1 C2A C3A 81.8(2)
C5A Fe1 C2A C3A -96.8(3)
C4A Fe1 C2A C3A -48.9(2)
C11 Fe1 C2A C1A 48.7(3)
C12 Fe1 C2A C1A -178.1(3)
C13 Fe1 C2A C1A -52.8(3)
C3A Fe1 C2A C1A -134.6(4)
C5A Fe1 C2A C1A 128.6(4)
C4A Fe1 C2A C1A 176.5(4)
C5A C2A C3A C4A -0.2(3)
C1A C2A C3A C4A -158.1(4)
Fe1 C2A C3A C4A 68.56(19)
C5A C2A C3A Fe1 -68.73(18)
C1A C2A C3A Fe1 133.4(4)
C11 Fe1 C3A C4A -91.5(3)
C12 Fe1 C3A C4A 58.8(2)
C13 Fe1 C3A C4A 159.5(2)
C2A Fe1 C3A C4A -97.4(3)
C5A Fe1 C3A C4A -47.6(2)
C11 Fe1 C3A C2A 5.8(4)
C12 Fe1 C3A C2A 156.23(19)
C13 Fe1 C3A C2A -103.1(2)
C5A Fe1 C3A C2A 49.77(19)
C4A Fe1 C3A C2A 97.4(3)
C2A C3A C4A C5A 0.2(3)
Fe1 C3A C4A C5A 67.4(2)
C2A C3A C4A Fe1 -67.20(18)
C11 Fe1 C4A C5A 35.1(3)
C12 Fe1 C4A C5A 133.4(2)
C13 Fe1 C4A C5A -127.3(2)
C2A Fe1 C4A C5A -49.5(2)
C3A Fe1 C4A C5A -100.0(3)
C11 Fe1 C4A C3A 135.1(2)
C12 Fe1 C4A C3A -126.6(2)
C13 Fe1 C4A C3A -27.3(3)
C2A Fe1 C4A C3A 50.5(2)
C5A Fe1 C4A C3A 100.0(3)
C3A C4A C5A C2A -0.2(3)
Fe1 C4A C5A C2A 66.72(18)
C3A C4A C5A Fe1 -66.89(19)
C3A C2A C5A C4A 0.2(3)
C1A C2A C5A C4A 159.7(3)
Fe1 C2A C5A C4A -68.1(2)
C3A C2A C5A Fe1 68.25(18)
C1A C2A C5A Fe1 -132.2(3)
C11 Fe1 C5A C4A -153.8(2)
C12 Fe1 C5A C4A -52.5(3)
C13 Fe1 C5A C4A 96.6(3)
C2A Fe1 C5A C4A 98.8(3)
C3A Fe1 C5A C4A 48.4(2)
C11 Fe1 C5A C2A 107.4(2)
C12 Fe1 C5A C2A -151.3(2)
C13 Fe1 C5A C2A -2.2(4)
C3A Fe1 C5A C2A -50.4(2)
C4A Fe1 C5A C2A -98.8(3)
C1A O1A C6A O2A 4.3(5)
C1A O1A C6A C7A -176.2(2)
O2A C6A C7A C12A 174.4(3)
O1A C6A C7A C12A -5.1(4)
O2A C6A C7A C8A -5.8(5)
O1A C6A C7A C8A 174.7(3)
C12A C7A C8A C9A -0.2(5)
C6A C7A C8A C9A -180.0(3)
C7A C8A C9A C10A -0.7(5)
C8A C9A C10A C11A 1.2(5)
C8A C9A C10A N1A -177.6(3)
O3A N1A C10A C11A 168.6(3)
O4A N1A C10A C11A -12.4(5)
O3A N1A C10A C9A -12.5(5)
O4A N1A C10A C9A 166.4(3)
C9A C10A C11A C12A -0.7(6)
N1A C10A C11A C12A 178.2(3)
C8A C7A C12A C11A 0.7(6)
C6A C7A C12A C11A -179.5(3)
C10A C11A C12A C7A -0.3(6)
C6B O1B C1B C2B -105.9(3)
C6B O1B C1B C1A 133.7(3)
O1A C1A C1B O1B -176.0(2)
C2A C1A C1B O1B 64.4(3)
O1A C1A C1B C2B 64.5(3)
C2A C1A C1B C2B -55.1(3)
O1B C1B C2B C3B 169.3(3)
C1A C1B C2B C3B -74.7(4)
O1B C1B C2B C5B -39.4(5)
C1A C1B C2B C5B 76.6(4)
O1B C1B C2B Fe2 66.3(4)
C1A C1B C2B Fe2 -177.6(2)
C22 Fe2 C2B C3B 67.7(3)
C23 Fe2 C2B C3B -175.0(2)
C21 Fe2 C2B C3B -71.8(2)
C5B Fe2 C2B C3B 97.4(3)
C4B Fe2 C2B C3B 48.13(19)
C22 Fe2 C2B C5B -29.7(3)
C23 Fe2 C2B C5B 87.6(2)
C21 Fe2 C2B C5B -169.14(19)
C3B Fe2 C2B C5B -97.4(3)
C4B Fe2 C2B C5B -49.23(19)
C22 Fe2 C2B C1B -163.0(3)
C23 Fe2 C2B C1B -45.7(3)
C21 Fe2 C2B C1B 57.6(3)
C5B Fe2 C2B C1B -133.3(4)
C3B Fe2 C2B C1B 129.3(4)
C4B Fe2 C2B C1B 177.5(3)
C5B C2B C3B C4B -0.3(3)
C1B C2B C3B C4B 159.9(3)
Fe2 C2B C3B C4B -68.11(19)
C5B C2B C3B Fe2 67.80(17)
C1B C2B C3B Fe2 -132.0(4)
C22 Fe2 C3B C4B -46.8(2)
C23 Fe2 C3B C4B 106.1(3)
C21 Fe2 C3B C4B -146.2(2)
C2B Fe2 C3B C4B 98.7(3)
C5B Fe2 C3B C4B 48.7(2)
C22 Fe2 C3B C2B -145.53(19)
C23 Fe2 C3B C2B 7.4(3)
C21 Fe2 C3B C2B 115.1(2)
C5B Fe2 C3B C2B -50.00(18)
C4B Fe2 C3B C2B -98.7(3)
C2B C3B C4B C5B 0.3(3)
Fe2 C3B C4B C5B -66.74(19)
C2B C3B C4B Fe2 67.06(18)
C22 Fe2 C4B C3B 140.8(2)
C23 Fe2 C4B C3B -118.0(2)
C21 Fe2 C4B C3B 42.3(3)
C2B Fe2 C4B C3B -49.37(19)
C5B Fe2 C4B C3B -99.5(3)
C22 Fe2 C4B C5B -119.6(2)
C23 Fe2 C4B C5B -18.5(3)
C21 Fe2 C4B C5B 141.8(2)
C2B Fe2 C4B C5B 50.14(18)
C3B Fe2 C4B C5B 99.5(3)
C3B C4B C5B C2B -0.3(3)
Fe2 C4B C5B C2B -67.77(17)
C3B C4B C5B Fe2 67.45(19)
C3B C2B C5B C4B 0.3(3)
C1B C2B C5B C4B -158.8(4)
Fe2 C2B C5B C4B 68.73(18)
C3B C2B C5B Fe2 -68.41(18)
C1B C2B C5B Fe2 132.5(4)
C22 Fe2 C5B C4B 66.6(2)
C23 Fe2 C5B C4B 166.6(2)
C21 Fe2 C5B C4B -77.3(3)
C2B Fe2 C5B C4B -97.3(2)
C3B Fe2 C5B C4B -47.87(19)
C22 Fe2 C5B C2B 163.93(19)
C23 Fe2 C5B C2B -96.1(2)
C21 Fe2 C5B C2B 20.0(4)
C3B Fe2 C5B C2B 49.47(18)
C4B Fe2 C5B C2B 97.3(2)
C1B O1B C6B O2B 6.2(4)
C1B O1B C6B C7B -173.6(2)
O2B C6B C7B C8B -8.6(5)
O1B C6B C7B C8B 171.2(3)
O2B C6B C7B C12B 172.0(3)
O1B C6B C7B C12B -8.2(4)
C12B C7B C8B C9B -0.6(5)
C6B C7B C8B C9B 180.0(3)
C7B C8B C9B C10B -0.4(5)
C8B C9B C10B C11B 1.2(5)
C8B C9B C10B N1B -177.0(3)
O4B N1B C10B C11B -179.9(3)
O3B N1B C10B C11B 0.1(5)
O4B N1B C10B C9B -1.7(5)
O3B N1B C10B C9B 178.4(3)
C9B C10B C11B C12B -1.0(5)
N1B C10B C11B C12B 177.2(3)
C10B C11B C12B C7B 0.0(5)
C8B C7B C12B C11B 0.8(5)
C6B C7B C12B C11B -179.8(3)
